data_7049159
loop_
_publ_author_name
'Li, Qiuxia'
'Zhang, Xinghua'
'Cao, Yibo'
'Shi, Chao'
'Tao, Peng'
'Zhao, Qiang'
'Yuan, Aihua'

_publ_section_title
;
 An oxygen-bridged triarylamine polycyclic unit based tris-cyclometalated
 heteroleptic iridium(iii) complex: correlation between the structure and
 photophysical properties.
;
_journal_issue 14
_journal_name_full 'Dalton transactions (Cambridge, England : 2003)'
_journal_page_first 4596
_journal_page_last 4601
_journal_paper_doi 10.1039/c9dt00344d
_journal_volume 48
_journal_year 2019
_chemical_formula_moiety '4(C45 H29 Ir N4 O2), H4 O2'
_chemical_formula_sum 'C180 H120 Ir4 N16 O10'
_chemical_formula_weight 3435.71
_space_group_crystal_system monoclinic
_space_group_IT_number 15
_space_group_name_Hall '-C 2yc'
_space_group_name_H-M_alt 'C 1 2/c 1'
_symmetry_space_group_name_Hall '-C 2yc'
_symmetry_space_group_name_H-M 'C 1 2/c 1'
_atom_sites_solution_hydrogens mixed
_audit_creation_method SHELXL-2016/6
_audit_update_record
;
2018-08-30 deposited with the CCDC.    2019-02-25 downloaded from the CCDC.
;
_cell_angle_alpha 90
_cell_angle_beta 96.852(2)
_cell_angle_gamma 90
_cell_formula_units_Z 2
_cell_length_a 37.650(3)
_cell_length_b 9.272(2)
_cell_length_c 20.135(3)
_cell_measurement_reflns_used 4311
_cell_measurement_temperature 291(2)
_cell_measurement_theta_max 25.52
_cell_measurement_theta_min 2.19
_cell_volume 6978.7(19)
_computing_cell_refinement SMART
_computing_data_collection 'SMART (Bruker, 2008)'
_computing_data_reduction 'SAINT (Bruker, 2008)'
_computing_molecular_graphics 'SHELXTL (Bruker, 2008)'
_computing_publication_material 'SHELXTL (Bruker, 2008)'
_computing_structure_refinement 'SHELXL-2016/6 (Sheldrick, 2016)'
_computing_structure_solution 'SHELXTL (Bruker, 2008)'
_diffrn_ambient_temperature 291(2)
_diffrn_measured_fraction_theta_full 0.960
_diffrn_measured_fraction_theta_max 0.960
_diffrn_measurement_device_type 'Bruker APEX-II CCD'
_diffrn_radiation_type MoK\a
_diffrn_radiation_wavelength 0.71073
_diffrn_reflns_av_R_equivalents 0.0744
_diffrn_reflns_av_unetI/netI 0.0576
_diffrn_reflns_Laue_measured_fraction_full 0.960
_diffrn_reflns_Laue_measured_fraction_max 0.960
_diffrn_reflns_limit_h_max 43
_diffrn_reflns_limit_h_min -44
_diffrn_reflns_limit_k_max 11
_diffrn_reflns_limit_k_min -10
_diffrn_reflns_limit_l_max 21
_diffrn_reflns_limit_l_min -23
_diffrn_reflns_number 24457
_diffrn_reflns_point_group_measured_fraction_full 0.960
_diffrn_reflns_point_group_measured_fraction_max 0.960
_diffrn_reflns_theta_full 24.998
_diffrn_reflns_theta_max 24.998
_diffrn_reflns_theta_min 1.089
_exptl_absorpt_coefficient_mu 3.874
_exptl_absorpt_correction_T_max 0.48
_exptl_absorpt_correction_T_min 0.43
_exptl_absorpt_correction_type multi-scan
_exptl_absorpt_process_details 'SADABS; Bruker, 2008'
_exptl_crystal_density_diffrn 1.635
_exptl_crystal_description block
_exptl_crystal_F_000 3400
_exptl_crystal_size_max 0.260
_exptl_crystal_size_mid 0.240
_exptl_crystal_size_min 0.220
_refine_diff_density_max 1.888
_refine_diff_density_min -1.238
_refine_diff_density_rms 0.151
_refine_ls_extinction_method none
_refine_ls_goodness_of_fit_ref 1.039
_refine_ls_hydrogen_treatment constr
_refine_ls_matrix_type full
_refine_ls_number_parameters 475
_refine_ls_number_reflns 5890
_refine_ls_number_restraints 1
_refine_ls_restrained_S_all 1.039
_refine_ls_R_factor_all 0.0603
_refine_ls_R_factor_gt 0.0389
_refine_ls_shift/su_max 0.000
_refine_ls_shift/su_mean 0.000
_refine_ls_structure_factor_coef Fsqd
_refine_ls_weighting_details 'w=1/[\s^2^(Fo^2^)+(0.05P)^2^+1.55P] where P=(Fo^2^+2Fc^2^)/3'
_refine_ls_weighting_scheme calc
_refine_ls_wR_factor_gt 0.0867
_refine_ls_wR_factor_ref 0.0924
_reflns_Friedel_coverage 0.000
_reflns_number_gt 4553
_reflns_number_total 5890
_reflns_threshold_expression 'I > 2\s(I)'
_cod_data_source_file c9dt00344d2.cif
_cod_data_source_block Ir-NO
_cod_depositor_comments 'Adding full bibliography for 7049159--7049160.cif.'
_cod_original_cell_volume 6979(2)
_cod_database_code 7049159
_shelx_shelxl_version_number 2016/6
_shelx_space_group_comment
;
The symmetry employed for this shelxl refinement is uniquely defined
by the following loop, which should always be used as a source of
symmetry information in preference to the above space-group names.
They are only intended as comments.
;
_shelx_estimated_absorpt_t_min 0.432
_shelx_estimated_absorpt_t_max 0.483

loop_
_space_group_symop_operation_xyz
'x, y, z'
'-x, y, -z+1/2'
'x+1/2, y+1/2, z'
'-x+1/2, y+1/2, -z+1/2'
'-x, -y, -z'
'x, -y, z-1/2'
'-x+1/2, -y+1/2, -z'
'x+1/2, -y+1/2, z-1/2'

loop_
_atom_site_label
_atom_site_type_symbol
_atom_site_fract_x
_atom_site_fract_y
_atom_site_fract_z
_atom_site_U_iso_or_equiv
_atom_site_adp_type
_atom_site_occupancy
_atom_site_site_symmetry_order
_atom_site_calc_flag
_atom_site_refinement_flags_posn
_atom_site_refinement_flags_adp
_atom_site_refinement_flags_occupancy
_atom_site_disorder_assembly
_atom_site_disorder_group
C1 C 0.06434(17) 0.1736(7) -0.0045(3) 0.0408(16) Uani 1 1 d . . . . .
H1 H 0.043312 0.184158 0.014977 0.049 Uiso 1 1 calc R U . . .
C2 C 0.06374(18) 0.0981(7) -0.0635(3) 0.0430(17) Uani 1 1 d . . . . .
H2 H 0.042453 0.057816 -0.083384 0.052 Uiso 1 1 calc R U . . .
C3 C 0.09477(18) 0.0820(8) -0.0933(3) 0.0456(17) Uani 1 1 d . . . . .
H3 H 0.094854 0.029829 -0.132676 0.055 Uiso 1 1 calc R U . . .
C4 C 0.12527(19) 0.1450(7) -0.0631(3) 0.0440(17) Uani 1 1 d . . . . .
H4 H 0.146345 0.136656 -0.082594 0.053 Uiso 1 1 calc R U . . .
C5 C 0.12538(16) 0.2219(6) -0.0033(3) 0.0314(14) Uani 1 1 d . . . . .
C6 C 0.15542(16) 0.2983(6) 0.0318(3) 0.0307(14) Uani 1 1 d . . . . .
C7 C 0.18836(18) 0.3144(7) 0.0058(3) 0.0430(17) Uani 1 1 d . . . . .
H7 H 0.191976 0.267912 -0.033713 0.052 Uiso 1 1 calc R U . . .
C8 C 0.21475(16) 0.3967(7) 0.0377(3) 0.0371(15) Uani 1 1 d . . . . .
C9 C 0.20903(15) 0.4725(7) 0.0947(3) 0.0385(16) Uani 1 1 d . . . . .
C10 C 0.17729(16) 0.4551(7) 0.1233(3) 0.0378(15) Uani 1 1 d . . . . .
C11 C 0.14948(16) 0.3668(6) 0.0930(3) 0.0312(14) Uani 1 1 d . . . . .
C12 C 0.26717(17) 0.5275(8) 0.0282(3) 0.0457(17) Uani 1 1 d . . . . .
C13 C 0.29201(19) 0.5705(10) -0.0131(4) 0.065(2) Uani 1 1 d . . . . .
H13 H 0.295838 0.513425 -0.049565 0.077 Uiso 1 1 calc R U . . .
C14 C 0.3107(2) 0.6931(9) -0.0017(5) 0.062(2) Uani 1 1 d . . . . .
H14 H 0.327139 0.720475 -0.030322 0.075 Uiso 1 1 calc R U . . .
C15 C 0.30545(19) 0.7800(9) 0.0534(5) 0.065(2) Uani 1 1 d . . . . .
H15 H 0.318679 0.864296 0.061008 0.078 Uiso 1 1 calc R U . . .
C16 C 0.2806(2) 0.7421(9) 0.0973(4) 0.063(2) Uani 1 1 d . . . . .
H16 H 0.276757 0.801512 0.133010 0.076 Uiso 1 1 calc R U . . .
C17 C 0.26141(18) 0.6097(8) 0.0856(4) 0.0486(18) Uani 1 1 d . . . . .
C18 C 0.23550(17) 0.5910(8) 0.1944(3) 0.0454(17) Uani 1 1 d . . . . .
C19 C 0.26526(18) 0.6306(8) 0.2376(4) 0.053(2) Uani 1 1 d . . . . .
H19 H 0.286988 0.645305 0.221026 0.064 Uiso 1 1 calc R U . . .
C20 C 0.2631(2) 0.6482(9) 0.3043(4) 0.066(2) Uani 1 1 d . . . . .
H20 H 0.283332 0.675610 0.332604 0.079 Uiso 1 1 calc R U . . .
C21 C 0.2306(2) 0.6254(10) 0.3308(4) 0.069(2) Uani 1 1 d . . . . .
H21 H 0.229086 0.639739 0.376041 0.083 Uiso 1 1 calc R U . . .
C22 C 0.20058(19) 0.5805(8) 0.2876(4) 0.0539(19) Uani 1 1 d . . . . .
H22 H 0.179146 0.560584 0.304421 0.065 Uiso 1 1 calc R U . . .
C23 C 0.20311(17) 0.5661(7) 0.2198(3) 0.0413(16) Uani 1 1 d . . . . .
C24 C 0.1259(2) 0.0190(8) 0.1457(3) 0.0534(18) Uani 1 1 d . U . . .
H24 H 0.120059 0.006633 0.099904 0.064 Uiso 1 1 calc R U . . .
C25 C 0.1414(2) -0.0958(9) 0.1838(4) 0.067(2) Uani 1 1 d . . . . .
H25 H 0.145869 -0.182793 0.163377 0.080 Uiso 1 1 calc R U . . .
C26 C 0.1500(2) -0.0791(9) 0.2511(4) 0.061(2) Uani 1 1 d . . . . .
H26 H 0.160053 -0.154517 0.277334 0.073 Uiso 1 1 calc R U . . .
C27 C 0.14347(18) 0.0484(8) 0.2784(4) 0.0500(19) Uani 1 1 d . . . . .
H27 H 0.149467 0.062302 0.324063 0.060 Uiso 1 1 calc R U . . .
C28 C 0.12761(16) 0.1621(7) 0.2385(3) 0.0373(15) Uani 1 1 d . . . . .
C29 C 0.11901(16) 0.3052(7) 0.2648(3) 0.0415(17) Uani 1 1 d . . . . .
C30 C 0.12137(19) 0.3394(9) 0.3324(3) 0.055(2) Uani 1 1 d . . . . .
H30 H 0.128764 0.269441 0.364141 0.066 Uiso 1 1 calc R U . . .
C31 C 0.11313(19) 0.4722(9) 0.3526(3) 0.057(2) Uani 1 1 d . . . . .
H31 H 0.115653 0.494137 0.397961 0.069 Uiso 1 1 calc R U . . .
C32 C 0.1008(2) 0.5774(9) 0.3059(4) 0.056(2) Uani 1 1 d . . . . .
H32 H 0.094554 0.668447 0.319952 0.068 Uiso 1 1 calc R U . . .
C33 C 0.09801(17) 0.5448(7) 0.2387(3) 0.0436(17) Uani 1 1 d . . . . .
H33 H 0.090256 0.616919 0.208246 0.052 Uiso 1 1 calc R U . . .
C34 C 0.10610(16) 0.4107(7) 0.2138(3) 0.0328(14) Uani 1 1 d . . . . .
C35 C 0.0312(2) 0.1892(8) 0.1591(3) 0.0506(19) Uani 1 1 d . . . . .
H35 H 0.045769 0.110008 0.171023 0.061 Uiso 1 1 calc R U . . .
C36 C -0.0049(2) 0.1851(10) 0.1682(4) 0.061(2) Uani 1 1 d . . . . .
H36 H -0.014251 0.103845 0.186945 0.074 Uiso 1 1 calc R U . . .
C37 C -0.0265(2) 0.2994(11) 0.1500(4) 0.074(3) Uani 1 1 d . . . . .
H37 H -0.050546 0.297535 0.156300 0.089 Uiso 1 1 calc R U . . .
C38 C -0.0124(2) 0.4156(10) 0.1225(4) 0.065(2) Uani 1 1 d . . . . .
H38 H -0.027054 0.493549 0.109200 0.078 Uiso 1 1 calc R U . . .
C39 C 0.02315(18) 0.4212(8) 0.1139(3) 0.0436(17) Uani 1 1 d . . . . .
C40 C 0.04180(18) 0.5384(7) 0.0847(3) 0.0448(17) Uani 1 1 d . . . . .
C41 C 0.0245(2) 0.6624(9) 0.0595(4) 0.066(2) Uani 1 1 d . . . . .
H41 H 0.000305 0.674037 0.063108 0.080 Uiso 1 1 calc R U . . .
C42 C 0.0424(2) 0.7677(10) 0.0297(4) 0.071(2) Uani 1 1 d . . . . .
H42 H 0.030262 0.850427 0.013626 0.085 Uiso 1 1 calc R U . . .
C43 C 0.0784(2) 0.7521(9) 0.0231(4) 0.065(2) Uani 1 1 d . . . . .
H43 H 0.090548 0.823358 0.002415 0.078 Uiso 1 1 calc R U . . .
C44 C 0.0960(2) 0.6289(7) 0.0479(3) 0.0508(19) Uani 1 1 d . . . . .
H44 H 0.120151 0.618838 0.043278 0.061 Uiso 1 1 calc R U . . .
C45 C 0.07870(15) 0.5175(7) 0.0799(3) 0.0338(14) Uani 1 1 d . . . . .
Ir1 Ir 0.09956(2) 0.33393(3) 0.11985(2) 0.02980(10) Uani 1 1 d . . . . .
N1 N 0.09445(13) 0.2317(5) 0.0251(2) 0.0279(11) Uani 1 1 d . . . . .
N2 N 0.23581(15) 0.5660(6) 0.1246(3) 0.0508(15) Uani 1 1 d . . . . .
N3 N 0.11928(14) 0.1441(5) 0.1727(2) 0.0369(12) Uani 1 1 d . U . . .
N4 N 0.04509(13) 0.3065(6) 0.1331(2) 0.0374(13) Uani 1 1 d . . . . .
O1 O 0.24711(12) 0.4067(6) 0.0122(2) 0.0550(13) Uani 1 1 d . . . . .
O2 O 0.17246(11) 0.5337(5) 0.1798(2) 0.0465(12) Uani 1 1 d . . . . .
O1W O 0.0437(4) 0.8586(17) 0.2370(7) 0.034 Uani 0.25 1 d . . P A 1
H1X H 0.045688 0.786104 0.211851 0.041 Uiso 0.25 1 d R U P A 1
H1Y H 0.022518 0.891134 0.230391 0.041 Uiso 0.25 1 d R U P A 1
O2W O 0.0223(4) 0.7888(16) 0.2305(7) 0.028 Uani 0.25 1 d . . P B 2
H2X H 0.031896 0.776913 0.270511 0.034 Uiso 0.25 1 d R U P B 2
H2Y H 0.029656 0.867273 0.215201 0.034 Uiso 0.25 1 d R U P B 2

loop_
_atom_site_aniso_label
_atom_site_aniso_U_11
_atom_site_aniso_U_22
_atom_site_aniso_U_33
_atom_site_aniso_U_23
_atom_site_aniso_U_13
_atom_site_aniso_U_12
C1 0.033(4) 0.048(4) 0.038(4) 0.000(3) -0.007(3) -0.005(3)
C2 0.053(4) 0.044(4) 0.029(3) 0.000(3) -0.009(3) -0.013(3)
C3 0.053(4) 0.050(4) 0.032(4) -0.011(3) 0.001(3) -0.002(4)
C4 0.054(4) 0.042(4) 0.038(4) 0.001(3) 0.011(3) 0.006(3)
C5 0.035(4) 0.029(3) 0.030(3) 0.010(3) 0.006(3) 0.004(3)
C6 0.032(3) 0.038(4) 0.022(3) -0.001(3) 0.005(2) 0.001(3)
C7 0.051(4) 0.042(4) 0.038(4) -0.010(3) 0.012(3) 0.003(3)
C8 0.031(4) 0.039(4) 0.041(4) 0.001(3) 0.006(3) -0.003(3)
C9 0.029(3) 0.038(4) 0.046(4) -0.002(3) -0.002(3) -0.006(3)
C10 0.032(4) 0.031(4) 0.050(4) 0.006(3) 0.004(3) 0.000(3)
C11 0.032(3) 0.028(4) 0.034(3) 0.010(3) 0.005(3) -0.002(3)
C12 0.037(4) 0.044(5) 0.056(4) 0.013(4) 0.002(3) -0.006(3)
C13 0.038(4) 0.077(6) 0.079(6) 0.016(5) 0.010(4) -0.004(4)
C14 0.044(5) 0.069(6) 0.074(6) 0.029(5) 0.004(4) -0.012(4)
C15 0.039(4) 0.059(5) 0.091(7) 0.033(5) -0.019(4) -0.016(4)
C16 0.054(5) 0.059(5) 0.072(6) 0.004(4) -0.013(4) -0.011(4)
C17 0.041(4) 0.047(4) 0.056(5) 0.022(4) -0.001(3) -0.007(4)
C18 0.039(4) 0.044(4) 0.052(4) 0.000(4) -0.002(3) -0.003(3)
C19 0.032(4) 0.071(6) 0.053(5) -0.012(4) -0.010(3) -0.001(4)
C20 0.064(5) 0.074(6) 0.051(5) -0.020(4) -0.028(4) -0.012(5)
C21 0.052(5) 0.097(7) 0.054(5) -0.010(5) -0.013(4) 0.009(5)
C22 0.047(4) 0.058(5) 0.056(5) -0.004(4) 0.004(4) 0.006(4)
C23 0.040(4) 0.038(4) 0.043(4) -0.014(3) -0.005(3) 0.007(3)
C24 0.082(5) 0.039(4) 0.038(4) 0.000(3) 0.003(4) 0.004(4)
C25 0.081(6) 0.041(5) 0.082(6) -0.002(5) 0.029(5) 0.014(4)
C26 0.063(5) 0.042(5) 0.076(6) 0.024(4) 0.005(4) 0.014(4)
C27 0.046(4) 0.056(5) 0.046(4) 0.020(4) -0.002(3) 0.002(4)
C28 0.033(3) 0.041(4) 0.038(4) 0.012(3) 0.005(3) -0.003(3)
C29 0.032(4) 0.054(5) 0.038(4) 0.002(3) 0.001(3) -0.005(3)
C30 0.053(5) 0.083(6) 0.029(4) 0.003(4) -0.002(3) -0.005(4)
C31 0.054(5) 0.078(6) 0.040(4) -0.024(4) 0.007(3) -0.011(4)
C32 0.061(5) 0.056(5) 0.050(5) -0.023(4) 0.001(4) 0.007(4)
C33 0.045(4) 0.042(4) 0.043(4) -0.009(3) 0.003(3) 0.008(3)
C34 0.041(4) 0.031(4) 0.027(3) -0.001(3) 0.007(3) -0.006(3)
C35 0.058(5) 0.057(5) 0.038(4) 0.003(3) 0.011(3) -0.010(4)
C36 0.051(5) 0.081(6) 0.055(5) 0.004(4) 0.019(4) -0.029(5)
C37 0.042(5) 0.107(8) 0.076(6) 0.013(6) 0.013(4) -0.006(5)
C38 0.044(5) 0.066(6) 0.085(6) 0.002(5) 0.015(4) 0.013(4)
C39 0.045(4) 0.046(4) 0.040(4) 0.001(3) 0.003(3) 0.001(4)
C40 0.051(4) 0.042(4) 0.040(4) -0.004(3) -0.001(3) 0.008(3)
C41 0.044(4) 0.070(6) 0.082(6) 0.019(5) -0.009(4) 0.024(4)
C42 0.080(7) 0.055(5) 0.074(6) 0.028(5) -0.003(5) 0.019(5)
C43 0.075(6) 0.050(5) 0.063(5) 0.023(4) -0.018(4) -0.010(5)
C44 0.056(5) 0.039(4) 0.054(4) 0.006(3) -0.007(4) 0.005(3)
C45 0.030(3) 0.035(4) 0.034(3) 0.002(3) -0.005(3) 0.007(3)
Ir1 0.03286(15) 0.02905(15) 0.02699(14) 0.00066(12) 0.00152(9) -0.00009(12)
N1 0.040(3) 0.021(3) 0.022(2) 0.005(2) 0.001(2) 0.002(2)
N2 0.048(3) 0.052(4) 0.053(4) -0.012(3) 0.006(3) -0.020(3)
N3 0.050(3) 0.032(3) 0.029(3) 0.008(2) 0.008(2) 0.005(3)
N4 0.036(3) 0.041(4) 0.034(3) -0.005(2) 0.002(2) -0.012(3)
O1 0.040(3) 0.064(3) 0.064(3) -0.006(3) 0.020(2) -0.011(3)
O2 0.043(3) 0.049(3) 0.046(3) -0.018(2) 0.000(2) -0.005(2)
O1W 0.030 0.035 0.035 0.002 -0.005 0.006
O2W 0.039 0.022 0.023 0.005 0.001 0.003

loop_
_atom_type_symbol
_atom_type_description
_atom_type_scat_dispersion_real
_atom_type_scat_dispersion_imag
_atom_type_scat_source
C C 0.0033 0.0016 'International Tables Vol C Tables 4.2.6.8 and 6.1.1.4'
H H 0.0000 0.0000 'International Tables Vol C Tables 4.2.6.8 and 6.1.1.4'
N N 0.0061 0.0033 'International Tables Vol C Tables 4.2.6.8 and 6.1.1.4'
O O 0.0106 0.0060 'International Tables Vol C Tables 4.2.6.8 and 6.1.1.4'
Ir Ir -1.4442 7.9887 'International Tables Vol C Tables 4.2.6.8 and 6.1.1.4'

loop_
_geom_angle_atom_site_label_1
_geom_angle_atom_site_label_2
_geom_angle_atom_site_label_3
_geom_angle
N1 C1 C2 121.2(6)
N1 C1 H1 119.4
C2 C1 H1 119.4
C1 C2 C3 120.0(6)
C1 C2 H2 120.0
C3 C2 H2 120.0
C4 C3 C2 118.1(6)
C4 C3 H3 121.0
C2 C3 H3 121.0
C3 C4 C5 121.2(6)
C3 C4 H4 119.4
C5 C4 H4 119.4
N1 C5 C4 118.7(6)
N1 C5 C6 114.9(5)
C4 C5 C6 126.3(6)
C7 C6 C11 120.5(5)
C7 C6 C5 122.9(5)
C11 C6 C5 116.4(5)
C8 C7 C6 120.9(6)
C8 C7 H7 119.6
C6 C7 H7 119.6
C7 C8 O1 119.5(6)
C7 C8 C9 120.1(6)
O1 C8 C9 120.4(6)
C8 C9 C10 120.5(6)
C8 C9 N2 119.6(5)
C10 C9 N2 119.9(6)
O2 C10 C9 118.8(5)
O2 C10 C11 119.9(5)
C9 C10 C11 121.2(6)
C10 C11 C6 116.5(5)
C10 C11 Ir1 129.3(5)
C6 C11 Ir1 114.0(4)
O1 C12 C13 119.2(7)
O1 C12 C17 119.8(6)
C13 C12 C17 120.9(7)
C14 C13 C12 121.3(8)
C14 C13 H13 119.3
C12 C13 H13 119.3
C13 C14 C15 120.1(8)
C13 C14 H14 120.0
C15 C14 H14 120.0
C16 C15 C14 121.4(8)
C16 C15 H15 119.3
C14 C15 H15 119.3
C15 C16 C17 118.1(8)
C15 C16 H16 121.0
C17 C16 H16 121.0
N2 C17 C12 119.5(6)
N2 C17 C16 122.2(7)
C12 C17 C16 118.2(6)
C19 C18 C23 119.3(6)
C19 C18 N2 124.2(6)
C23 C18 N2 116.4(6)
C20 C19 C18 120.8(7)
C20 C19 H19 119.6
C18 C19 H19 119.6
C19 C20 C21 120.7(7)
C19 C20 H20 119.7
C21 C20 H20 119.7
C22 C21 C20 118.9(7)
C22 C21 H21 120.6
C20 C21 H21 120.6
C23 C22 C21 119.5(7)
C23 C22 H22 120.3
C21 C22 H22 120.3
O2 C23 C22 116.8(6)
O2 C23 C18 122.3(6)
C22 C23 C18 120.7(6)
N3 C24 C25 122.1(6)
N3 C24 H24 118.9
C25 C24 H24 118.9
C26 C25 C24 119.5(7)
C26 C25 H25 120.3
C24 C25 H25 120.3
C27 C26 C25 118.4(7)
C27 C26 H26 120.8
C25 C26 H26 120.8
C26 C27 C28 120.7(7)
C26 C27 H27 119.6
C28 C27 H27 119.6
N3 C28 C27 120.2(6)
N3 C28 C29 115.6(5)
C27 C28 C29 124.2(6)
C30 C29 C34 120.9(7)
C30 C29 C28 124.3(6)
C34 C29 C28 114.7(5)
C31 C30 C29 121.0(7)
C31 C30 H30 119.5
C29 C30 H30 119.5
C30 C31 C32 120.4(7)
C30 C31 H31 119.8
C32 C31 H31 119.8
C33 C32 C31 119.3(7)
C33 C32 H32 120.4
C31 C32 H32 120.4
C32 C33 C34 123.8(7)
C32 C33 H33 118.1
C34 C33 H33 118.1
C33 C34 C29 114.5(6)
C33 C34 Ir1 130.6(5)
C29 C34 Ir1 114.7(4)
N4 C35 C36 120.3(7)
N4 C35 H35 119.8
C36 C35 H35 119.8
C37 C36 C35 120.3(7)
C37 C36 H36 119.9
C35 C36 H36 119.9
C38 C37 C36 118.8(8)
C38 C37 H37 120.6
C36 C37 H37 120.6
C37 C38 C39 121.4(8)
C37 C38 H38 119.3
C39 C38 H38 119.3
C38 C39 N4 119.9(7)
C38 C39 C40 127.2(7)
N4 C39 C40 112.9(6)
C41 C40 C45 120.6(7)
C41 C40 C39 122.6(7)
C45 C40 C39 116.7(6)
C42 C41 C40 121.4(7)
C42 C41 H41 119.3
C40 C41 H41 119.3
C41 C42 C43 120.4(8)
C41 C42 H42 119.8
C43 C42 H42 119.8
C44 C43 C42 118.9(8)
C44 C43 H43 120.5
C42 C43 H43 120.5
C43 C44 C45 122.7(7)
C43 C44 H44 118.7
C45 C44 H44 118.7
C40 C45 C44 116.0(6)
C40 C45 Ir1 115.5(5)
C44 C45 Ir1 128.5(5)
C45 Ir1 C34 94.3(2)
C45 Ir1 C11 95.5(2)
C34 Ir1 C11 100.6(2)
C45 Ir1 N4 79.2(2)
C34 Ir1 N4 86.3(2)
C11 Ir1 N4 171.7(2)
C45 Ir1 N1 91.7(2)
C34 Ir1 N1 174.0(2)
C11 Ir1 N1 79.4(2)
N4 Ir1 N1 94.27(18)
C45 Ir1 N3 173.5(2)
C34 Ir1 N3 80.1(2)
C11 Ir1 N3 88.8(2)
N4 Ir1 N3 97.0(2)
N1 Ir1 N3 93.92(18)
C1 N1 C5 120.7(5)
C1 N1 Ir1 124.5(4)
C5 N1 Ir1 114.7(4)
C17 N2 C9 116.8(6)
C17 N2 C18 127.2(6)
C9 N2 C18 115.6(5)
C24 N3 C28 119.1(6)
C24 N3 Ir1 126.2(4)
C28 N3 Ir1 114.6(4)
C35 N4 C39 119.3(6)
C35 N4 Ir1 125.1(5)
C39 N4 Ir1 115.5(4)
C12 O1 C8 117.0(5)
C23 O2 C10 114.8(5)
H1X O1W H1Y 109.5
H2X O2W H2Y 109.5

loop_
_geom_bond_atom_site_label_1
_geom_bond_atom_site_label_2
_geom_bond_distance
C1 N1 1.330(7)
C1 C2 1.377(9)
C1 H1 0.9300
C2 C3 1.383(9)
C2 H2 0.9300
C3 C4 1.365(9)
C3 H3 0.9300
C4 C5 1.399(8)
C4 H4 0.9300
C5 N1 1.360(7)
C5 C6 1.445(8)
C6 C7 1.410(9)
C6 C11 1.428(8)
C7 C8 1.352(9)
C7 H7 0.9300
C8 O1 1.381(7)
C8 C9 1.385(8)
C9 C10 1.396(8)
C9 N2 1.409(8)
C10 O2 1.382(7)
C10 C11 1.409(8)
C11 Ir1 2.039(6)
C12 O1 1.368(8)
C12 C13 1.383(9)
C12 C17 1.421(10)
C13 C14 1.342(11)
C13 H13 0.9300
C14 C15 1.404(12)
C14 H14 0.9300
C15 C16 1.407(11)
C15 H15 0.9300
C16 C17 1.430(10)
C16 H16 0.9300
C17 N2 1.376(8)
C18 C19 1.384(9)
C18 C23 1.397(9)
C18 N2 1.424(8)
C19 C20 1.365(10)
C19 H19 0.9300
C20 C21 1.406(11)
C20 H20 0.9300
C21 C22 1.405(10)
C21 H21 0.9300
C22 C23 1.386(9)
C22 H22 0.9300
C23 O2 1.360(7)
C24 N3 1.317(8)
C24 C25 1.398(10)
C24 H24 0.9300
C25 C26 1.363(11)
C25 H25 0.9300
C26 C27 1.339(10)
C26 H26 0.9300
C27 C28 1.413(9)
C27 H27 0.9300
C28 N3 1.335(8)
C28 C29 1.479(9)
C29 C30 1.390(9)
C29 C34 1.459(9)
C30 C31 1.344(10)
C30 H30 0.9300
C31 C32 1.395(10)
C31 H31 0.9300
C32 C33 1.378(9)
C32 H32 0.9300
C33 C34 1.388(8)
C33 H33 0.9300
C34 Ir1 2.008(6)
C35 N4 1.340(8)
C35 C36 1.395(10)
C35 H35 0.9300
C36 C37 1.360(11)
C36 H36 0.9300
C37 C38 1.348(11)
C37 H37 0.9300
C38 C39 1.370(10)
C38 H38 0.9300
C39 N4 1.373(8)
C39 C40 1.455(9)
C40 C41 1.386(9)
C40 C45 1.417(9)
C41 C42 1.364(11)
C41 H41 0.9300
C42 C43 1.386(11)
C42 H42 0.9300
C43 C44 1.383(10)
C43 H43 0.9300
C44 C45 1.418(9)
C44 H44 0.9300
C45 Ir1 2.002(6)
Ir1 N4 2.115(5)
Ir1 N1 2.119(5)
Ir1 N3 2.143(5)
O1W H1X 0.8500
O1W H1Y 0.8500
O2W H2X 0.8500
O2W H2Y 0.8500
